data_4517812
loop_
_publ_author_name
'Zhang, Zhuyan'
'Yu, Nan'
'Xue, Chang'
'Gao, Shan'
'Deng, Zhaopeng'
'Li, Min'
'Liu, Cong'
'Castellot, John'
'Han, Siying'

_publ_section_title
;
 Potential Anti-Tumor Drug: Co-Crystal 5-Fluorouracil-nicotinamide
;
_journal_name_full 'ACS Omega'
_journal_paper_doi 10.1021/acsomega.9b03574
_journal_year 2020
_chemical_formula_moiety '3(C4 H3 F N2 O2), C6 H6 N2 O, H2 O'
_chemical_formula_sum 'C18 H17 F3 N8 O8'
_chemical_formula_weight 530.40
_space_group_IT_number 2
_space_group_name_Hall '-P 1'
_space_group_name_H-M_alt 'P -1'
_symmetry_cell_setting triclinic
_symmetry_space_group_name_Hall '-P 1'
_symmetry_space_group_name_H-M 'P -1'
_atom_sites_solution_hydrogens geom
_atom_sites_solution_primary direct
_atom_sites_solution_secondary difmap
_audit_creation_method SHELXL-97
_cell_angle_alpha 86.296(9)
_cell_angle_beta 76.709(8)
_cell_angle_gamma 69.343(10)
_cell_formula_units_Z 2
_cell_length_a 8.1842(8)
_cell_length_b 11.5004(15)
_cell_length_c 12.7610(13)
_cell_measurement_reflns_used 1372
_cell_measurement_temperature 295(2)
_cell_measurement_theta_max 27.56
_cell_measurement_theta_min 3.46
_cell_volume 1093.6(2)
_computing_cell_refinement
;
CrysAlis Pro (Agilent, 2013)
;
_computing_data_collection
;
CrysAlis Pro (Agilent, 2013)
;
_computing_data_reduction
;
CrysAlis Pro (Agilent, 2013)
;
_computing_molecular_graphics '(K. Brandenburg, Diamond 3.1, 2009)'
_computing_publication_material '(K. Brandenburg, Diamond 3.1, 2009)'
_computing_structure_refinement 'SHELXL-97 (Sheldrick, 1997)'
_computing_structure_solution 'SHELXS-97 (Sheldrick, 1990)'
_diffrn_ambient_temperature 295(2)
_diffrn_detector_area_resol_mean 16.1954
_diffrn_measured_fraction_theta_full 0.987
_diffrn_measured_fraction_theta_max 0.987
_diffrn_measurement_device_type 'Xcalibur, Eos'
_diffrn_measurement_method '\w scans'
_diffrn_radiation_monochromator graphite
_diffrn_radiation_source 'Enhance (Mo) X-ray Source'
_diffrn_radiation_type MoK\a
_diffrn_radiation_wavelength 0.71073
_diffrn_reflns_av_R_equivalents 0.0144
_diffrn_reflns_av_sigmaI/netI 0.0427
_diffrn_reflns_limit_h_max 8
_diffrn_reflns_limit_h_min -10
_diffrn_reflns_limit_k_max 14
_diffrn_reflns_limit_k_min -14
_diffrn_reflns_limit_l_max 16
_diffrn_reflns_limit_l_min -16
_diffrn_reflns_number 6492
_diffrn_reflns_theta_full 27.56
_diffrn_reflns_theta_max 27.56
_diffrn_reflns_theta_min 3.28
_exptl_absorpt_coefficient_mu 0.144
_exptl_absorpt_correction_T_max 0.9857
_exptl_absorpt_correction_T_min 0.9635
_exptl_absorpt_correction_type multi-scan
_exptl_absorpt_process_details
; 
CrysAlis Pro (Agilent, 2013)
Empirical absorption correction using spherical harmonics,
 implemented in SCALE3 ABSPACK scaling algorithm.  
;
_exptl_crystal_colour colorless
_exptl_crystal_density_diffrn 1.611
_exptl_crystal_density_method 'not measured'
_exptl_crystal_description prism
_exptl_crystal_F_000 544
_exptl_crystal_size_max 0.26
_exptl_crystal_size_mid 0.12
_exptl_crystal_size_min 0.10
_refine_diff_density_max 0.215
_refine_diff_density_min -0.205
_refine_diff_density_rms 0.047
_refine_ls_extinction_coef 0.0041(10)
_refine_ls_extinction_expression Fc^*^=kFc[1+0.001xFc^2^\l^3^/sin(2\q)]^-1/4^
_refine_ls_extinction_method SHELXL
_refine_ls_goodness_of_fit_ref 1.034
_refine_ls_hydrogen_treatment mixed
_refine_ls_matrix_type full
_refine_ls_number_parameters 365
_refine_ls_number_reflns 4980
_refine_ls_number_restraints 11
_refine_ls_restrained_S_all 1.034
_refine_ls_R_factor_all 0.0782
_refine_ls_R_factor_gt 0.0467
_refine_ls_shift/su_max 0.000
_refine_ls_shift/su_mean 0.000
_refine_ls_structure_factor_coef Fsqd
_refine_ls_weighting_details 'calc w=1/[\s^2^(Fo^2^)+(0.0553P)^2^+0.0391P] where P=(Fo^2^+2Fc^2^)/3'
_refine_ls_weighting_scheme calc
_refine_ls_wR_factor_gt 0.1072
_refine_ls_wR_factor_ref 0.1306
_reflns_number_gt 3250
_reflns_number_total 4980
_reflns_threshold_expression >2sigma(I)
_cod_data_source_file ao9b03574_si_001.cif
_cod_data_source_block d4003
_cod_database_code 4517812

loop_
_symmetry_equiv_pos_as_xyz
'x, y, z'
'-x, -y, -z'

loop_
_atom_site_label
_atom_site_type_symbol
_atom_site_fract_x
_atom_site_fract_y
_atom_site_fract_z
_atom_site_U_iso_or_equiv
_atom_site_adp_type
_atom_site_occupancy
_atom_site_symmetry_multiplicity
_atom_site_calc_flag
_atom_site_refinement_flags
_atom_site_disorder_assembly
_atom_site_disorder_group
F1 F -0.00430(17) 0.31503(13) 0.30435(10) 0.0682(4) Uani 1 1 d . . .
F2 F 0.29387(17) 0.46354(12) 0.79324(10) 0.0600(4) Uani 1 1 d . . .
F3 F -0.09027(17) 0.40578(12) 0.99485(10) 0.0672(4) Uani 1 1 d . . .
O1 O 0.8967(2) 0.07384(14) 0.13031(12) 0.0597(5) Uani 1 1 d . . .
O2 O 0.7636(2) 0.15479(14) 0.48044(12) 0.0599(4) Uani 1 1 d . . .
O3 O 0.35581(18) 0.09972(13) 0.60651(11) 0.0479(4) Uani 1 1 d . . .
O4 O -0.11988(18) 0.40233(13) 0.51431(12) 0.0529(4) Uani 1 1 d . . .
O5 O 0.01437(19) 0.31994(13) 0.78370(11) 0.0516(4) Uani 1 1 d . . .
O6 O 0.48924(19) 0.00427(13) 0.86187(12) 0.0515(4) Uani 1 1 d . . .
O7 O 0.5797(2) 0.26877(14) 0.83474(11) 0.0571(4) Uani 1 1 d . . .
O1W O 1.0171(2) -0.01774(15) 0.31875(14) 0.0677(5) Uani 1 1 d D . .
N1 N 0.8007(2) 0.13109(17) -0.02164(13) 0.0491(5) Uani 1 1 d D . .
N2 N 0.4793(2) 0.34840(15) 0.31473(13) 0.0438(4) Uani 1 1 d . . .
N3 N 0.3280(2) 0.10809(15) 0.43333(13) 0.0419(4) Uani 1 1 d D . .
N4 N 0.1187(2) 0.25042(14) 0.55856(13) 0.0396(4) Uani 1 1 d D . .
N5 N 0.5142(2) 0.32489(16) 0.53192(13) 0.0420(4) Uani 1 1 d D . .
N6 N 0.6711(2) 0.21411(15) 0.65706(14) 0.0414(4) Uani 1 1 d D . .
N7 N 0.2522(2) 0.16327(15) 0.82555(13) 0.0418(4) Uani 1 1 d D . .
N8 N 0.3040(2) 0.13921(16) 0.99666(14) 0.0464(4) Uani 1 1 d . . .
C1 C 0.7857(3) 0.14523(18) 0.08214(15) 0.0402(5) Uani 1 1 d . . .
C2 C 0.6313(2) 0.25047(16) 0.14215(15) 0.0355(4) Uani 1 1 d . . .
C3 C 0.5060(3) 0.33869(18) 0.09469(17) 0.0467(5) Uani 1 1 d . . .
H3A H 0.5147 0.3364 0.0208 0.056 Uiso 1 1 calc R . .
C4 C 0.3685(3) 0.42971(19) 0.15897(17) 0.0511(6) Uani 1 1 d . . .
H4A H 0.2827 0.4898 0.1290 0.061 Uiso 1 1 calc R . .
C5 C 0.3588(3) 0.43125(18) 0.26743(16) 0.0445(5) Uani 1 1 d . . .
H5A H 0.2641 0.4927 0.3100 0.053 Uiso 1 1 calc R . .
C6 C 0.6128(3) 0.25991(18) 0.25183(15) 0.0417(5) Uani 1 1 d . . .
H6A H 0.6977 0.2016 0.2838 0.050 Uiso 1 1 calc R . .
C7 C 0.0160(2) 0.31321(17) 0.48632(16) 0.0388(5) Uani 1 1 d . . .
C8 C 0.0885(3) 0.26036(19) 0.37874(15) 0.0426(5) Uani 1 1 d . . .
C9 C 0.2374(3) 0.16162(19) 0.35527(16) 0.0444(5) Uani 1 1 d . . .
H9A H 0.2800 0.1289 0.2854 0.053 Uiso 1 1 calc R . .
C10 C 0.2730(2) 0.14917(17) 0.53625(15) 0.0370(4) Uani 1 1 d . . .
C11 C 0.3934(3) 0.40385(17) 0.61214(16) 0.0401(5) Uani 1 1 d . . .
H11A H 0.2980 0.4697 0.5956 0.048 Uiso 1 1 calc R . .
C12 C 0.4111(3) 0.38735(18) 0.71272(16) 0.0395(5) Uani 1 1 d . . .
C13 C 0.5569(3) 0.28819(18) 0.74292(15) 0.0392(5) Uani 1 1 d . . .
C14 C 0.6569(3) 0.22669(18) 0.55153(16) 0.0403(5) Uani 1 1 d . . .
C15 C 0.3563(3) 0.09705(18) 0.89346(16) 0.0406(5) Uani 1 1 d . . .
C16 C 0.1548(3) 0.24331(19) 1.03063(17) 0.0475(5) Uani 1 1 d . . .
H16A H 0.1229 0.2699 1.1022 0.057 Uiso 1 1 calc R . .
C17 C 0.0571(3) 0.30546(19) 0.96274(17) 0.0450(5) Uani 1 1 d . . .
C18 C 0.0991(3) 0.26827(18) 0.85129(16) 0.0398(5) Uani 1 1 d . . .
H5N H 0.498(3) 0.334(2) 0.4663(10) 0.060 Uiso 1 1 d D . .
H1N1 H 0.889(2) 0.0706(13) -0.0571(15) 0.060 Uiso 1 1 d D . .
H4N H 0.082(3) 0.275(2) 0.6254(9) 0.060 Uiso 1 1 d D . .
H1N2 H 0.738(2) 0.1765(16) -0.0634(14) 0.060 Uiso 1 1 d D . .
H3N H 0.4253(19) 0.0458(14) 0.4166(18) 0.060 Uiso 1 1 d D . .
H6N H 0.763(2) 0.1524(15) 0.6674(19) 0.060 Uiso 1 1 d D . .
H8N H 0.362(3) 0.096(2) 1.0481(19) 0.060 Uiso 1 1 d . . .
H1W1 H 0.977(3) 0.0127(18) 0.2624(10) 0.060 Uiso 1 1 d D . .
H1W2 H 0.950(3) 0.0311(16) 0.3720(11) 0.060 Uiso 1 1 d D . .
H7N H 0.282(3) 0.139(2) 0.7576(9) 0.060 Uiso 1 1 d D . .

loop_
_atom_site_aniso_label
_atom_site_aniso_U_11
_atom_site_aniso_U_22
_atom_site_aniso_U_33
_atom_site_aniso_U_23
_atom_site_aniso_U_13
_atom_site_aniso_U_12
F1 0.0565(8) 0.0838(10) 0.0383(7) -0.0009(7) -0.0223(6) 0.0147(7)
F2 0.0545(8) 0.0618(8) 0.0419(7) -0.0162(6) -0.0022(6) 0.0041(6)
F3 0.0537(8) 0.0672(8) 0.0495(8) -0.0169(7) -0.0126(6) 0.0206(6)
O1 0.0538(9) 0.0584(9) 0.0369(8) -0.0043(7) -0.0176(7) 0.0223(7)
O2 0.0547(9) 0.0616(10) 0.0411(9) -0.0128(8) -0.0045(7) 0.0053(7)
O3 0.0412(8) 0.0495(8) 0.0350(8) -0.0032(6) -0.0142(6) 0.0101(6)
O4 0.0402(8) 0.0520(8) 0.0441(9) -0.0063(7) -0.0130(7) 0.0145(6)
O5 0.0449(8) 0.0561(9) 0.0357(8) -0.0033(7) -0.0155(7) 0.0089(7)
O6 0.0489(8) 0.0467(8) 0.0395(8) -0.0019(7) -0.0128(7) 0.0094(7)
O7 0.0647(10) 0.0667(10) 0.0331(8) 0.0037(7) -0.0226(8) -0.0079(8)
O1W 0.0611(11) 0.0638(11) 0.0499(10) -0.0104(9) -0.0231(9) 0.0212(8)
N1 0.0462(10) 0.0487(10) 0.0310(9) -0.0079(8) -0.0120(8) 0.0129(8)
N2 0.0455(10) 0.0433(9) 0.0318(9) -0.0057(7) -0.0111(8) 0.0002(7)
N3 0.0355(9) 0.0412(9) 0.0326(9) -0.0065(7) -0.0067(7) 0.0074(7)
N4 0.0341(9) 0.0404(9) 0.0307(9) -0.0052(7) -0.0102(7) 0.0064(7)
N5 0.0414(9) 0.0471(10) 0.0292(9) 0.0015(8) -0.0116(8) -0.0032(8)
N6 0.0376(9) 0.0409(9) 0.0357(9) 0.0023(7) -0.0134(8) 0.0016(7)
N7 0.0413(9) 0.0429(9) 0.0282(8) -0.0048(7) -0.0099(8) 0.0033(7)
N8 0.0474(10) 0.0479(10) 0.0310(9) 0.0008(8) -0.0131(8) 0.0020(8)
C1 0.0380(10) 0.0393(10) 0.0316(10) -0.0019(8) -0.0098(9) 0.0022(8)
C2 0.0343(10) 0.0341(9) 0.0303(10) -0.0032(8) -0.0096(8) 0.0000(8)
C3 0.0479(12) 0.0460(11) 0.0318(11) -0.0051(9) -0.0153(9) 0.0059(9)
C4 0.0479(12) 0.0458(12) 0.0425(12) -0.0049(10) -0.0203(10) 0.0119(9)
C5 0.0397(11) 0.0409(11) 0.0384(11) -0.0092(9) -0.0078(9) 0.0048(8)
C6 0.0386(11) 0.0415(11) 0.0351(11) -0.0012(9) -0.0137(9) 0.0020(8)
C7 0.0309(10) 0.0399(10) 0.0371(11) 0.0008(9) -0.0113(8) 0.0002(8)
C8 0.0363(10) 0.0503(12) 0.0317(10) 0.0027(9) -0.0140(9) 0.0002(9)
C9 0.0403(11) 0.0512(12) 0.0309(10) -0.0052(9) -0.0103(9) -0.0003(9)
C10 0.0323(10) 0.0364(10) 0.0330(10) -0.0011(8) -0.0083(8) 0.0002(8)
C11 0.0361(10) 0.0395(10) 0.0379(11) 0.0021(9) -0.0124(9) -0.0027(8)
C12 0.0370(10) 0.0409(10) 0.0307(10) -0.0048(8) -0.0058(8) -0.0016(8)
C13 0.0413(11) 0.0439(11) 0.0290(10) 0.0011(8) -0.0110(9) -0.0089(9)
C14 0.0374(10) 0.0433(11) 0.0321(11) 0.0016(9) -0.0081(9) -0.0041(9)
C15 0.0388(11) 0.0413(11) 0.0340(11) 0.0039(9) -0.0119(9) -0.0028(9)
C16 0.0464(12) 0.0512(12) 0.0329(11) -0.0047(10) -0.0087(10) -0.0016(10)
C17 0.0386(11) 0.0445(11) 0.0375(11) -0.0064(9) -0.0086(9) 0.0043(9)
C18 0.0342(10) 0.0423(11) 0.0344(11) -0.0012(9) -0.0088(9) -0.0019(8)

loop_
_atom_type_symbol
_atom_type_description
_atom_type_scat_dispersion_real
_atom_type_scat_dispersion_imag
_atom_type_scat_source
C C 0.0033 0.0016 'International Tables Vol C Tables 4.2.6.8 and 6.1.1.4'
H H 0.0000 0.0000 'International Tables Vol C Tables 4.2.6.8 and 6.1.1.4'
N N 0.0061 0.0033 'International Tables Vol C Tables 4.2.6.8 and 6.1.1.4'
O O 0.0106 0.0060 'International Tables Vol C Tables 4.2.6.8 and 6.1.1.4'
F F 0.0171 0.0103 'International Tables Vol C Tables 4.2.6.8 and 6.1.1.4'

loop_
_geom_angle_atom_site_label_1
_geom_angle_atom_site_label_2
_geom_angle_atom_site_label_3
_geom_angle
_geom_angle_site_symmetry_1
_geom_angle_site_symmetry_3
_geom_angle_publ_flag
H1W1 O1W H1W2 107.1(13) . . ?
C1 N1 H1N1 119.6(13) . . ?
C1 N1 H1N2 129.6(13) . . ?
H1N1 N1 H1N2 110.7(13) . . ?
C5 N2 C6 117.34(16) . . ?
C10 N3 C9 123.19(16) . . ?
C10 N3 H3N 117.8(16) . . ?
C9 N3 H3N 119.1(16) . . ?
C10 N4 C7 126.57(16) . . ?
C10 N4 H4N 115.1(16) . . ?
C7 N4 H4N 118.3(16) . . ?
C14 N5 C11 122.25(17) . . ?
C14 N5 H5N 117.9(16) . . ?
C11 N5 H5N 119.7(16) . . ?
C14 N6 C13 126.79(16) . . ?
C14 N6 H6N 113.6(16) . . ?
C13 N6 H6N 119.6(16) . . ?
C15 N7 C18 126.94(17) . . ?
C15 N7 H7N 118.5(15) . . ?
C18 N7 H7N 114.5(15) . . ?
C15 N8 C16 121.96(18) . . ?
C15 N8 H8N 120.9(14) . . ?
C16 N8 H8N 117.0(14) . . ?
O1 C1 N1 121.38(18) . . ?
O1 C1 C2 119.93(17) . . ?
N1 C1 C2 118.69(17) . . ?
C6 C2 C3 117.98(17) . . ?
C6 C2 C1 117.77(16) . . ?
C3 C2 C1 124.25(17) . . ?
C4 C3 C2 118.66(18) . . ?
C4 C3 H3A 120.7 . . ?
C2 C3 H3A 120.7 . . ?
C5 C4 C3 119.56(18) . . ?
C5 C4 H4A 120.2 . . ?
C3 C4 H4A 120.2 . . ?
N2 C5 C4 122.86(18) . . ?
N2 C5 H5A 118.6 . . ?
C4 C5 H5A 118.6 . . ?
N2 C6 C2 123.58(18) . . ?
N2 C6 H6A 118.2 . . ?
C2 C6 H6A 118.2 . . ?
O4 C7 N4 121.56(18) . . ?
O4 C7 C8 125.77(18) . . ?
N4 C7 C8 112.67(16) . . ?
C9 C8 F1 121.81(18) . . ?
C9 C8 C7 121.86(18) . . ?
F1 C8 C7 116.31(16) . . ?
C8 C9 N3 120.14(18) . . ?
C8 C9 H9A 119.9 . . ?
N3 C9 H9A 119.9 . . ?
O3 C10 N3 122.68(17) . . ?
O3 C10 N4 121.75(17) . . ?
N3 C10 N4 115.57(17) . . ?
C12 C11 N5 120.52(17) . . ?
C12 C11 H11A 119.7 . . ?
N5 C11 H11A 119.7 . . ?
C11 C12 F2 121.73(17) . . ?
C11 C12 C13 122.23(17) . . ?
F2 C12 C13 116.04(17) . . ?
O7 C13 N6 122.08(18) . . ?
O7 C13 C12 124.91(18) . . ?
N6 C13 C12 113.01(17) . . ?
O2 C14 N5 122.51(18) . . ?
O2 C14 N6 122.31(18) . . ?
N5 C14 N6 115.19(17) . . ?
O6 C15 N8 122.72(18) . . ?
O6 C15 N7 121.44(18) . . ?
N8 C15 N7 115.84(17) . . ?
C17 C16 N8 120.66(19) . . ?
C17 C16 H16A 119.7 . . ?
N8 C16 H16A 119.7 . . ?
C16 C17 F3 121.44(18) . . ?
C16 C17 C18 122.15(18) . . ?
F3 C17 C18 116.39(18) . . ?
O5 C18 N7 121.44(18) . . ?
O5 C18 C17 126.13(18) . . ?
N7 C18 C17 112.43(17) . . ?

loop_
_geom_bond_atom_site_label_1
_geom_bond_atom_site_label_2
_geom_bond_distance
_geom_bond_site_symmetry_2
_geom_bond_publ_flag
F1 C8 1.338(2) . ?
F2 C12 1.347(2) . ?
F3 C17 1.344(2) . ?
O1 C1 1.242(2) . ?
O2 C14 1.222(2) . ?
O3 C10 1.236(2) . ?
O4 C7 1.215(2) . ?
O5 C18 1.223(2) . ?
O6 C15 1.233(2) . ?
O7 C13 1.223(2) . ?
O1W H1W1 0.861(9) . ?
O1W H1W2 0.859(9) . ?
N1 C1 1.317(2) . ?
N1 H1N1 0.862(9) . ?
N1 H1N2 0.849(9) . ?
N2 C5 1.335(3) . ?
N2 C6 1.338(2) . ?
N3 C10 1.345(2) . ?
N3 C9 1.363(3) . ?
N3 H3N 0.856(9) . ?
N4 C10 1.368(2) . ?
N4 C7 1.385(2) . ?
N4 H4N 0.867(10) . ?
N5 C14 1.367(2) . ?
N5 C11 1.368(2) . ?
N5 H5N 0.871(10) . ?
N6 C14 1.372(2) . ?
N6 C13 1.374(2) . ?
N6 H6N 0.863(10) . ?
N7 C15 1.362(3) . ?
N7 C18 1.389(2) . ?
N7 H7N 0.882(9) . ?
N8 C15 1.353(3) . ?
N8 C16 1.380(3) . ?
N8 H8N 0.92(2) . ?
C1 C2 1.498(2) . ?
C2 C6 1.380(3) . ?
C2 C3 1.385(3) . ?
C3 C4 1.375(3) . ?
C3 H3A 0.9300 . ?
C4 C5 1.369(3) . ?
C4 H4A 0.9300 . ?
C5 H5A 0.9300 . ?
C6 H6A 0.9300 . ?
C7 C8 1.444(3) . ?
C8 C9 1.328(3) . ?
C9 H9A 0.9300 . ?
C11 C12 1.319(3) . ?
C11 H11A 0.9300 . ?
C12 C13 1.438(3) . ?
C16 C17 1.318(3) . ?
C16 H16A 0.9300 . ?
C17 C18 1.440(3) . ?

loop_
_geom_hbond_atom_site_label_D
_geom_hbond_atom_site_label_H
_geom_hbond_atom_site_label_A
_geom_hbond_distance_DH
_geom_hbond_distance_HA
_geom_hbond_distance_DA
_geom_hbond_angle_DHA
_geom_hbond_site_symmetry_A
N5 H5N N2 0.871(10) 1.967(10) 2.837(2) 176(2) .
N1 H1N1 O1 0.862(9) 2.027(9) 2.887(2) 175.6(19) 2_755
N4 H4N O5 0.867(10) 2.018(10) 2.883(2) 175(2) .
N1 H1N2 O7 0.849(9) 2.030(10) 2.875(2) 174(2) 1_554
N3 H3N O3 0.856(9) 1.950(10) 2.803(2) 174(2) 2_656
N6 H6N O1W 0.863(10) 1.952(10) 2.813(2) 175(2) 2_756
N8 H8N O6 0.92(2) 1.90(2) 2.810(2) 172(2) 2_657
O1W H1W1 O1 0.861(9) 1.950(9) 2.810(2) 176.9(19) .
O1W H1W2 O2 0.859(9) 2.005(11) 2.856(2) 170.2(19) .
N7 H7N O3 0.882(9) 1.915(10) 2.793(2) 174(2) .

loop_
_geom_torsion_atom_site_label_1
_geom_torsion_atom_site_label_2
_geom_torsion_atom_site_label_3
_geom_torsion_atom_site_label_4
_geom_torsion
_geom_torsion_site_symmetry_1
_geom_torsion_site_symmetry_2
_geom_torsion_site_symmetry_3
_geom_torsion_site_symmetry_4
_geom_torsion_publ_flag
O1 C1 C2 C6 -3.6(3) . . . . ?
N1 C1 C2 C6 176.8(2) . . . . ?
O1 C1 C2 C3 176.5(2) . . . . ?
N1 C1 C2 C3 -3.2(3) . . . . ?
C6 C2 C3 C4 -1.0(3) . . . . ?
C1 C2 C3 C4 178.93(19) . . . . ?
C2 C3 C4 C5 0.1(3) . . . . ?
C6 N2 C5 C4 -0.9(3) . . . . ?
C3 C4 C5 N2 0.9(4) . . . . ?
C5 N2 C6 C2 0.0(3) . . . . ?
C3 C2 C6 N2 1.0(3) . . . . ?
C1 C2 C6 N2 -178.96(18) . . . . ?
C10 N4 C7 O4 179.70(19) . . . . ?
C10 N4 C7 C8 0.0(3) . . . . ?
O4 C7 C8 C9 -179.3(2) . . . . ?
N4 C7 C8 C9 0.4(3) . . . . ?
O4 C7 C8 F1 -0.4(3) . . . . ?
N4 C7 C8 F1 179.26(18) . . . . ?
F1 C8 C9 N3 -179.71(19) . . . . ?
C7 C8 C9 N3 -0.9(3) . . . . ?
C10 N3 C9 C8 1.0(3) . . . . ?
C9 N3 C10 O3 179.8(2) . . . . ?
C9 N3 C10 N4 -0.6(3) . . . . ?
C7 N4 C10 O3 179.7(2) . . . . ?
C7 N4 C10 N3 0.0(3) . . . . ?
C14 N5 C11 C12 0.0(3) . . . . ?
N5 C11 C12 F2 -179.86(17) . . . . ?
N5 C11 C12 C13 0.8(3) . . . . ?
C14 N6 C13 O7 179.2(2) . . . . ?
C14 N6 C13 C12 -0.3(3) . . . . ?
C11 C12 C13 O7 179.9(2) . . . . ?
F2 C12 C13 O7 0.5(3) . . . . ?
C11 C12 C13 N6 -0.6(3) . . . . ?
F2 C12 C13 N6 179.98(16) . . . . ?
C11 N5 C14 O2 178.86(19) . . . . ?
C11 N5 C14 N6 -0.8(3) . . . . ?
C13 N6 C14 O2 -178.69(19) . . . . ?
C13 N6 C14 N5 0.9(3) . . . . ?
C16 N8 C15 O6 180.0(2) . . . . ?
C16 N8 C15 N7 -0.4(3) . . . . ?
C18 N7 C15 O6 179.47(19) . . . . ?
C18 N7 C15 N8 -0.2(3) . . . . ?
C15 N8 C16 C17 0.2(3) . . . . ?
N8 C16 C17 F3 178.87(19) . . . . ?
N8 C16 C17 C18 0.4(4) . . . . ?
C15 N7 C18 O5 -179.2(2) . . . . ?
C15 N7 C18 C17 0.8(3) . . . . ?
C16 C17 C18 O5 179.2(2) . . . . ?
F3 C17 C18 O5 0.7(3) . . . . ?
C16 C17 C18 N7 -0.9(3) . . . . ?
F3 C17 C18 N7 -179.40(18) . . . . ?
